data_4113029
loop_
_publ_author_name
'Peter H. Dinolfo'
'Mary Elizabeth Williams'
'Charlotte L. Stern'
'Joseph T. Hupp'

_publ_section_title
;
 Rhenium-Based Molecular Rectangles as Frameworks for Ligand-Centered
 Mixed Valency and Optical Electron Transfer
;
_journal_name_full 'Journal of the American Chemical Society'
_journal_page_first 12989
_journal_page_last 13001
_journal_paper_doi 10.1021/ja0473182
_journal_volume 126
_journal_year 2004
_chemical_formula_sum 'C27.5 H14 Cl N6 O6 Re2'
_chemical_formula_weight 932.30
_chemical_name_systematic
;
  ?
;
_space_group_IT_number 14
_symmetry_cell_setting monoclinic
_symmetry_space_group_name_Hall '-P 2yn'
_symmetry_space_group_name_H-M 'P 1 21/n 1'
_atom_sites_solution_hydrogens geom
_atom_sites_solution_primary direct
_atom_sites_solution_secondary difmap
_audit_creation_method SHELXL-97
_cell_angle_alpha 90.00
_cell_angle_beta 101.335(4)
_cell_angle_gamma 90.00
_cell_formula_units_Z 4
_cell_length_a 13.830(3)
_cell_length_b 13.299(3)
_cell_length_c 19.931(5)
_cell_measurement_temperature 153(2)
_cell_volume 3594.3(14)
_computing_cell_refinement 'Bruker SMART'
_computing_data_collection 'Bruker SMART'
_computing_data_reduction 'Bruker SAINT'
_computing_molecular_graphics 'Bruker SHELXTL'
_computing_publication_material 'Bruker SHELXTL'
_computing_structure_refinement 'SHELXL-97 (Sheldrick, 1997)'
_computing_structure_solution 'SHELXS-97 (Sheldrick, 1990)'
_diffrn_ambient_temperature 153(2)
_diffrn_measured_fraction_theta_full 0.922
_diffrn_measured_fraction_theta_max 0.922
_diffrn_measurement_device_type 'CCD area detector'
_diffrn_measurement_method 'omega scans'
_diffrn_radiation_monochromator graphite
_diffrn_radiation_source 'fine-focus sealed tube'
_diffrn_radiation_type MoK\a
_diffrn_radiation_wavelength 0.71073
_diffrn_reflns_av_R_equivalents 0.1738
_diffrn_reflns_av_sigmaI/netI 0.1151
_diffrn_reflns_limit_h_max 18
_diffrn_reflns_limit_h_min -18
_diffrn_reflns_limit_k_max 17
_diffrn_reflns_limit_k_min -18
_diffrn_reflns_limit_l_max 26
_diffrn_reflns_limit_l_min -26
_diffrn_reflns_number 32655
_diffrn_reflns_theta_full 28.98
_diffrn_reflns_theta_max 28.98
_diffrn_reflns_theta_min 1.65
_exptl_absorpt_coefficient_mu 6.846
_exptl_absorpt_correction_T_max 0.6016
_exptl_absorpt_correction_T_min 0.3525
_exptl_absorpt_correction_type integration
_exptl_crystal_colour red
_exptl_crystal_density_diffrn 1.723
_exptl_crystal_density_meas 0
_exptl_crystal_description block
_exptl_crystal_F_000 1744
_exptl_crystal_size_max 0.180
_exptl_crystal_size_mid 0.166
_exptl_crystal_size_min 0.080
_refine_diff_density_max 2.661
_refine_diff_density_min -1.646
_refine_diff_density_rms 0.289
_refine_ls_extinction_method none
_refine_ls_goodness_of_fit_ref 1.047
_refine_ls_hydrogen_treatment fixed
_refine_ls_matrix_type full
_refine_ls_number_parameters 381
_refine_ls_number_reflns 8781
_refine_ls_number_restraints 1
_refine_ls_restrained_S_all 1.047
_refine_ls_R_factor_all 0.0855
_refine_ls_R_factor_gt 0.0527
_refine_ls_shift/su_max 0.001
_refine_ls_shift/su_mean 0.000
_refine_ls_structure_factor_coef Fsqd
_refine_ls_weighting_details 'calc w=1/[\s^2^(Fo^2^)+(0.0712P)^2^+4.0679P] where P=(Fo^2^+2Fc^2^)/3'
_refine_ls_weighting_scheme calc
_refine_ls_wR_factor_gt 0.1426
_refine_ls_wR_factor_ref 0.1654
_reflns_number_gt 6037
_reflns_number_total 8781
_reflns_threshold_expression >2sigma(I)
_cod_data_source_file ja0473182si20040521_054821.cif
_cod_data_source_block rectangle_2
_cod_original_cell_volume 3594.4(15)
_cod_original_formula_sum 'C27.50 H14 Cl N6 O6 Re2'
_cod_database_code 4113029

loop_
_symmetry_equiv_pos_as_xyz
'x, y, z'
'-x+1/2, y+1/2, -z+1/2'
'-x, -y, -z'
'x-1/2, -y-1/2, z-1/2'

loop_
_atom_site_label
_atom_site_type_symbol
_atom_site_fract_x
_atom_site_fract_y
_atom_site_fract_z
_atom_site_U_iso_or_equiv
_atom_site_adp_type
_atom_site_occupancy
_atom_site_symmetry_multiplicity
_atom_site_calc_flag
_atom_site_refinement_flags
Re1 Re 0.36400(3) 0.72544(3) 0.133640(17) 0.02874(12) Uani 1 1 d .
Re2 Re 0.74832(3) 0.54752(3) 0.183052(16) 0.02868(12) Uani 1 1 d .
N1 N 0.5134(6) 0.7506(6) 0.1130(4) 0.0293(16) Uani 1 1 d .
N2 N 0.4443(5) 0.5913(5) 0.1791(3) 0.0272(15) Uani 1 1 d .
N3 N 0.6661(6) 0.6766(5) 0.1287(3) 0.0286(16) Uani 1 1 d .
N5 N 0.3436(6) 0.6381(6) 0.0384(4) 0.0297(16) Uani 1 1 d .
N4 N 0.5966(6) 0.5175(5) 0.1977(3) 0.0283(16) Uani 1 1 d .
N7 N 0.3013(6) 0.5323(5) -0.0854(3) 0.0276(16) Uani 1 1 d .
O1 O 0.1650(6) 0.6522(6) 0.1583(4) 0.058(2) Uani 1 1 d .
O2 O 0.2617(6) 0.9104(6) 0.0597(4) 0.053(2) Uani 1 1 d .
O3 O 0.3915(8) 0.8467(8) 0.2669(4) 0.078(3) Uani 1 1 d .
O4 O 0.8421(6) 0.3548(5) 0.2534(3) 0.0468(18) Uani 1 1 d .
O5 O 0.9444(6) 0.5981(6) 0.1424(4) 0.055(2) Uani 1 1 d .
O6 O 0.8135(7) 0.6666(6) 0.3163(4) 0.058(2) Uani 1 1 d .
C1 C 0.2395(8) 0.6824(8) 0.1494(4) 0.036(2) Uani 1 1 d .
C2 C 0.3014(8) 0.8405(7) 0.0877(5) 0.036(2) Uani 1 1 d .
C3 C 0.3854(8) 0.7995(8) 0.2184(5) 0.043(2) Uani 1 1 d .
C4 C 0.8063(8) 0.4274(8) 0.2278(4) 0.037(2) Uani 1 1 d .
C5 C 0.8714(8) 0.5796(8) 0.1595(5) 0.039(2) Uani 1 1 d .
C6 C 0.7877(8) 0.6207(7) 0.2674(4) 0.036(2) Uani 1 1 d .
C7 C 0.5341(7) 0.5901(7) 0.1676(4) 0.0297(19) Uani 1 1 d .
C8 C 0.4415(7) 0.5100(7) 0.2225(4) 0.0313(19) Uani 1 1 d .
C9 C 0.5366(7) 0.4654(7) 0.2334(4) 0.032(2) Uani 1 1 d .
C10 C 0.5582(9) 0.3798(7) 0.2761(5) 0.043(2) Uani 1 1 d .
H10 H 0.6208 0.3477 0.2833 0.051 Uiso 1 1 calc R
C11 C 0.4838(9) 0.3463(9) 0.3060(6) 0.053(3) Uani 1 1 d .
H11 H 0.4962 0.2895 0.3354 0.063 Uiso 1 1 calc R
C12 C 0.3901(10) 0.3903(9) 0.2963(6) 0.058(3) Uani 1 1 d .
H12 H 0.3418 0.3630 0.3191 0.069 Uiso 1 1 calc R
C13 C 0.3663(8) 0.4747(8) 0.2532(5) 0.044(3) Uani 1 1 d .
H13 H 0.3029 0.5052 0.2458 0.053 Uiso 1 1 calc R
C14 C 0.5711(7) 0.6713(6) 0.1336(4) 0.0289(18) Uani 1 1 d .
C15 C 0.5788(7) 0.8180(7) 0.0923(4) 0.0293(19) Uani 1 1 d .
C16 C 0.6729(7) 0.7725(7) 0.1022(4) 0.0294(19) Uani 1 1 d .
C17 C 0.7535(8) 0.8225(8) 0.0857(4) 0.038(2) Uani 1 1 d .
H17 H 0.8158 0.7907 0.0896 0.046 Uiso 1 1 calc R
C18 C 0.7383(9) 0.9204(9) 0.0634(5) 0.050(3) Uani 1 1 d .
H18 H 0.7917 0.9572 0.0520 0.060 Uiso 1 1 calc R
C19 C 0.6464(9) 0.9667(8) 0.0572(6) 0.049(3) Uani 1 1 d .
H19 H 0.6393 1.0351 0.0435 0.059 Uiso 1 1 calc R
C20 C 0.5648(8) 0.9149(7) 0.0706(5) 0.036(2) Uani 1 1 d .
H20 H 0.5018 0.9460 0.0648 0.043 Uiso 1 1 calc R
C21 C 0.3082(9) 0.5442(7) 0.0351(5) 0.039(2) Uani 1 1 d .
H21 H 0.2972 0.5125 0.0757 0.047 Uiso 1 1 calc R
C22 C 0.2871(8) 0.4920(8) -0.0267(5) 0.040(2) Uani 1 1 d .
H22 H 0.2618 0.4255 -0.0271 0.048 Uiso 1 1 calc R
C23 C 0.3402(7) 0.6233(7) -0.0822(4) 0.034(2) Uani 1 1 d .
H23 H 0.3546 0.6536 -0.1222 0.041 Uiso 1 1 calc R
C24 C 0.3603(7) 0.6756(6) -0.0194(4) 0.0302(19) Uani 1 1 d .
H24 H 0.3874 0.7413 -0.0188 0.036 Uiso 1 1 calc R
C27 C 0.582(2) 0.8031(18) 0.4458(13) 0.075(8) Uiso 0.50 1 d PG
C28 C 0.6030(19) 0.7087(18) 0.3992(12) 0.086(9) Uiso 0.50 1 d PG
C29 C 0.524(2) 0.6212(19) 0.4063(13) 0.074(8) Uiso 0.50 1 d PG
C30 C 0.455(3) 0.662(3) 0.457(2) 0.26(4) Uiso 0.50 1 d PG
C31 C 0.491(3) 0.774(3) 0.4816(18) 0.18(2) Uiso 0.50 1 d PG
Cl1 Cl 0.4107(5) 0.3124(5) 0.0770(3) 0.0606(16) Uani 0.50 1 d PD
C26 C 0.446(2) 0.188(2) 0.1075(14) 0.069(7) Uiso 0.50 1 d PD
H26A H 0.5128 0.1858 0.1361 0.083 Uiso 0.50 1 calc PR
H26B H 0.4412 0.1386 0.0696 0.083 Uiso 0.50 1 calc PR
Cl2 Cl 0.4053(8) 0.0516(5) 0.1934(3) 0.090(3) Uani 0.50 1 d PD
C25 C 0.350(4) 0.166(3) 0.158(3) 0.18(2) Uiso 0.50 1 d PD
H25A H 0.3487 0.2188 0.1932 0.215 Uiso 0.50 1 calc PR
H25B H 0.2835 0.1566 0.1297 0.215 Uiso 0.50 1 calc PR

loop_
_atom_site_aniso_label
_atom_site_aniso_U_11
_atom_site_aniso_U_22
_atom_site_aniso_U_33
_atom_site_aniso_U_23
_atom_site_aniso_U_13
_atom_site_aniso_U_12
Re1 0.0325(2) 0.0296(2) 0.02435(18) -0.00039(14) 0.00618(14) 0.00210(15)
Re2 0.0303(2) 0.0321(2) 0.02227(18) 0.00042(14) 0.00184(14) -0.00025(15)
N1 0.032(4) 0.030(4) 0.023(3) 0.003(3) 0.001(3) -0.003(3)
N2 0.028(4) 0.028(4) 0.026(3) 0.007(3) 0.005(3) 0.003(3)
N3 0.033(4) 0.028(4) 0.025(3) 0.004(3) 0.007(3) -0.003(3)
N5 0.030(4) 0.031(4) 0.028(4) 0.001(3) 0.005(3) 0.000(3)
N4 0.029(4) 0.031(4) 0.023(3) 0.004(3) -0.001(3) 0.000(3)
N7 0.027(4) 0.035(4) 0.020(3) 0.004(3) 0.003(3) 0.006(3)
O1 0.039(5) 0.054(5) 0.085(6) 0.002(4) 0.023(4) 0.000(4)
O2 0.054(5) 0.044(4) 0.063(5) 0.014(4) 0.018(4) 0.014(4)
O3 0.114(9) 0.080(6) 0.040(4) -0.025(5) 0.015(5) -0.006(6)
O4 0.056(5) 0.042(4) 0.038(4) 0.008(3) 0.000(3) 0.013(4)
O5 0.043(5) 0.069(5) 0.057(5) 0.000(4) 0.014(4) -0.011(4)
O6 0.085(7) 0.052(5) 0.032(4) -0.012(4) -0.003(4) 0.000(4)
C1 0.041(6) 0.040(5) 0.026(4) 0.000(4) 0.007(4) 0.007(5)
C2 0.040(6) 0.033(5) 0.038(5) -0.004(4) 0.017(4) -0.005(4)
C3 0.043(6) 0.040(5) 0.044(6) -0.003(5) 0.008(5) -0.002(5)
C4 0.036(6) 0.049(6) 0.025(4) -0.010(4) 0.005(4) -0.010(5)
C5 0.041(6) 0.044(5) 0.030(5) -0.005(4) 0.004(4) -0.009(5)
C6 0.039(6) 0.041(5) 0.028(4) 0.012(4) 0.007(4) 0.009(4)
C7 0.030(5) 0.031(4) 0.028(4) 0.000(4) 0.005(3) 0.002(4)
C8 0.034(5) 0.029(4) 0.029(4) 0.002(4) 0.002(4) -0.004(4)
C9 0.037(5) 0.031(5) 0.026(4) 0.002(4) 0.002(4) -0.005(4)
C10 0.047(6) 0.036(5) 0.042(5) 0.013(4) 0.002(5) 0.004(5)
C11 0.051(7) 0.047(6) 0.062(7) 0.020(6) 0.019(6) 0.008(5)
C12 0.055(8) 0.056(7) 0.066(7) 0.024(6) 0.022(6) -0.002(6)
C13 0.033(6) 0.058(7) 0.044(6) 0.015(5) 0.012(4) 0.002(5)
C14 0.032(5) 0.028(4) 0.029(4) 0.001(4) 0.010(4) 0.002(4)
C15 0.036(5) 0.033(5) 0.018(4) 0.002(4) 0.004(3) 0.000(4)
C16 0.037(5) 0.031(5) 0.018(4) -0.003(3) 0.001(3) -0.002(4)
C17 0.040(6) 0.043(5) 0.028(4) 0.005(4) 0.001(4) -0.005(5)
C18 0.041(7) 0.059(7) 0.047(6) 0.009(6) 0.003(5) -0.014(6)
C19 0.057(8) 0.031(5) 0.054(6) 0.010(5) 0.001(5) -0.007(5)
C20 0.040(6) 0.036(5) 0.033(5) 0.007(4) 0.007(4) 0.005(4)
C21 0.057(7) 0.035(5) 0.025(4) 0.006(4) 0.009(4) -0.001(5)
C22 0.050(6) 0.034(5) 0.031(5) 0.000(4) -0.002(4) -0.004(5)
C23 0.040(6) 0.036(5) 0.025(4) -0.004(4) 0.006(4) -0.006(4)
C24 0.039(5) 0.023(4) 0.026(4) -0.001(3) 0.000(4) 0.000(4)
Cl1 0.065(4) 0.060(3) 0.049(3) -0.017(3) -0.009(3) 0.011(3)
Cl2 0.159(9) 0.056(4) 0.048(3) -0.010(3) 0.004(4) -0.021(5)

loop_
_atom_type_symbol
_atom_type_description
_atom_type_scat_dispersion_real
_atom_type_scat_dispersion_imag
_atom_type_scat_source
C C 0.0033 0.0016 'International Tables Vol C Tables 4.2.6.8 and 6.1.1.4'
H H 0.0000 0.0000 'International Tables Vol C Tables 4.2.6.8 and 6.1.1.4'
N N 0.0061 0.0033 'International Tables Vol C Tables 4.2.6.8 and 6.1.1.4'
O O 0.0106 0.0060 'International Tables Vol C Tables 4.2.6.8 and 6.1.1.4'
Re Re -1.0185 7.2310 'International Tables Vol C Tables 4.2.6.8 and 6.1.1.4'
Cl Cl 0.1484 0.1585 'International Tables Vol C Tables 4.2.6.8 and 6.1.1.4'

loop_
_geom_angle_atom_site_label_1
_geom_angle_atom_site_label_2
_geom_angle_atom_site_label_3
_geom_angle
_geom_angle_site_symmetry_1
_geom_angle_site_symmetry_3
C1 Re1 C2 88.9(4) . .
C1 Re1 C3 89.8(4) . .
C2 Re1 C3 89.3(4) . .
C1 Re1 N5 91.0(3) . .
C2 Re1 N5 92.3(3) . .
C3 Re1 N5 178.2(4) . .
C1 Re1 N2 95.0(3) . .
C2 Re1 N2 174.6(3) . .
C3 Re1 N2 94.3(4) . .
N5 Re1 N2 84.0(3) . .
C1 Re1 N1 171.1(4) . .
C2 Re1 N1 98.1(4) . .
C3 Re1 N1 95.6(4) . .
N5 Re1 N1 83.4(3) . .
N2 Re1 N1 77.6(3) . .
C5 Re2 C4 89.4(4) . .
C5 Re2 C6 89.4(4) . .
C4 Re2 C6 89.7(4) . .
C5 Re2 N7 91.6(3) . 3_665
C4 Re2 N7 92.2(3) . 3_665
C6 Re2 N7 177.9(3) . 3_665
C5 Re2 N4 172.8(3) . .
C4 Re2 N4 96.2(4) . .
C6 Re2 N4 95.1(4) . .
N7 Re2 N4 83.8(3) 3_665 .
C5 Re2 N3 95.9(4) . .
C4 Re2 N3 173.7(3) . .
C6 Re2 N3 93.7(3) . .
N7 Re2 N3 84.3(3) 3_665 .
N4 Re2 N3 78.2(3) . .
C14 N1 C15 102.4(8) . .
C14 N1 Re1 110.3(6) . .
C15 N1 Re1 147.0(6) . .
C7 N2 C8 104.1(7) . .
C7 N2 Re1 111.0(6) . .
C8 N2 Re1 144.4(6) . .
C14 N3 C16 102.5(7) . .
C14 N3 Re2 109.9(5) . .
C16 N3 Re2 145.9(6) . .
C24 N5 C21 115.9(8) . .
C24 N5 Re1 122.8(6) . .
C21 N5 Re1 121.2(6) . .
C7 N4 C9 101.0(8) . .
C7 N4 Re2 110.6(6) . .
C9 N4 Re2 147.2(6) . .
C23 N7 C22 117.0(8) . .
C23 N7 Re2 122.5(6) . 3_665
C22 N7 Re2 120.4(6) . 3_665
O1 C1 Re1 177.1(9) . .
O2 C2 Re1 178.9(9) . .
O3 C3 Re1 174.9(11) . .
O4 C4 Re2 178.4(9) . .
O5 C5 Re2 177.2(9) . .
O6 C6 Re2 177.3(9) . .
N2 C7 N4 118.5(8) . .
N2 C7 C14 121.2(8) . .
N4 C7 C14 119.6(9) . .
C13 C8 N2 130.8(9) . .
C13 C8 C9 122.8(9) . .
N2 C8 C9 106.4(8) . .
N4 C9 C10 129.4(10) . .
N4 C9 C8 110.1(8) . .
C10 C9 C8 120.5(9) . .
C11 C10 C9 115.9(11) . .
C10 C11 C12 124.1(10) . .
C11 C12 C13 121.0(11) . .
C8 C13 C12 115.6(10) . .
N3 C14 N1 118.2(8) . .
N3 C14 C7 121.6(8) . .
N1 C14 C7 119.7(9) . .
C20 C15 N1 130.1(9) . .
C20 C15 C16 121.2(9) . .
N1 C15 C16 108.5(8) . .
C17 C16 N3 130.2(9) . .
C17 C16 C15 121.4(9) . .
N3 C16 C15 108.4(8) . .
C18 C17 C16 116.7(10) . .
C17 C18 C19 121.5(11) . .
C20 C19 C18 121.6(10) . .
C15 C20 C19 117.3(10) . .
N5 C21 C22 121.2(9) . .
N7 C22 C21 122.2(9) . .
N7 C23 C24 120.2(8) . .
N5 C24 C23 123.5(8) . .
C28 C27 C31 108.0 . .
C27 C28 C29 108.0 . .
C28 C29 C30 108.0 . .
C31 C30 C29 108.0 . .
C30 C31 C27 108.0 . .
Cl1 C26 C25 99(2) . .
Cl2 C25 C26 93(3) . .

loop_
_geom_bond_atom_site_label_1
_geom_bond_atom_site_label_2
_geom_bond_distance
_geom_bond_site_symmetry_2
Re1 C1 1.899(11) .
Re1 C2 1.902(10) .
Re1 C3 1.928(10) .
Re1 N5 2.196(7) .
Re1 N2 2.200(7) .
Re1 N1 2.210(8) .
Re2 C5 1.901(11) .
Re2 C4 1.926(11) .
Re2 C6 1.926(10) .
Re2 N7 2.205(7) 3_665
Re2 N4 2.211(8) .
Re2 N3 2.220(7) .
N1 C14 1.338(11) .
N1 C15 1.392(12) .
N2 C7 1.306(12) .
N2 C8 1.390(11) .
N3 C14 1.338(12) .
N3 C16 1.392(11) .
N5 C24 1.315(11) .
N5 C21 1.339(12) .
N4 C7 1.355(11) .
N4 C9 1.382(12) .
N7 C23 1.322(12) .
N7 C22 1.336(12) .
N7 Re2 2.205(7) 3_665
O1 C1 1.151(13) .
O2 C2 1.165(12) .
O3 C3 1.142(12) .
O4 C4 1.156(12) .
O5 C5 1.155(13) .
O6 C6 1.146(11) .
C7 C14 1.423(12) .
C8 C13 1.388(14) .
C8 C9 1.420(14) .
C9 C10 1.417(12) .
C10 C11 1.363(16) .
C11 C12 1.400(17) .
C12 C13 1.412(15) .
C15 C20 1.361(12) .
C15 C16 1.414(13) .
C16 C17 1.391(14) .
C17 C18 1.378(15) .
C18 C19 1.396(17) .
C19 C20 1.391(15) .
C21 C22 1.394(13) .
C23 C24 1.410(12) .
C27 C28 1.62(2) .
C27 C31 1.62(2) .
C28 C29 1.62(2) .
C29 C30 1.62(2) .
C30 C31 1.62(2) .
Cl1 C26 1.80(3) .
C26 C25 1.84(7) .
Cl2 C25 1.79(3) .
